data_4510225
loop_
_publ_author_name
'Zhang, Jian'
'Zheng, Bing'
'Zhao, Tingting'
'Li, Guanghua'
'Huo, Qisheng'
'Liu, Yunling'

_publ_section_title
;
 Topological Diversities and Luminescent Properties of Lanthanide
 Metal--Organic Frameworks Based on a Tetracarboxylate Ligand
;
_journal_issue 5
_journal_name_full 'Crystal Growth &amp; Design'
_journal_page_first 2394
_journal_paper_doi 10.1021/cg500114k
_journal_volume 14
_journal_year 2014
_chemical_formula_moiety 'C32 H41 Er2 N7 O18'
_chemical_formula_sum 'C32 H41 Er2 N7 O18'
_chemical_formula_weight 1146.24
_chemical_melting_point ?
_chemical_name_systematic
; 
 ? 
;
_space_group_IT_number 15
_symmetry_cell_setting monoclinic
_symmetry_space_group_name_Hall '-C 2yc'
_symmetry_space_group_name_H-M 'C 1 2/c 1'
_atom_sites_solution_hydrogens geom
_atom_sites_solution_primary direct
_atom_sites_solution_secondary difmap
_audit_creation_method SHELXL-97
_cell_angle_alpha 90.00
_cell_angle_beta 97.07(3)
_cell_angle_gamma 90.00
_cell_formula_units_Z 4
_cell_length_a 22.228(4)
_cell_length_b 13.257(3)
_cell_length_c 14.639(3)
_cell_measurement_temperature 293(2)
_cell_volume 4281.0(15)
_computing_cell_refinement 'Bruker SMART'
_computing_data_collection 'Bruker SMART'
_computing_data_reduction 'Bruker SAINT'
_computing_molecular_graphics SHELXP-97
_computing_publication_material SHELXTL
_computing_structure_refinement 'SHELXL-97 (Sheldrick, 1997)'
_computing_structure_solution 'SHELXS-97 (Sheldrick, 1990)'
_diffrn_ambient_temperature 293(2)
_diffrn_detector_area_resol_mean 9.00cm
_diffrn_measured_fraction_theta_full 0.968
_diffrn_measured_fraction_theta_max 0.968
_diffrn_measurement_device_type 'CCD area detector'
_diffrn_measurement_method 'phi and omega scans'
_diffrn_radiation_monochromator graphite
_diffrn_radiation_source 'fine-focus sealed tube'
_diffrn_radiation_type MoK\a
_diffrn_radiation_wavelength 0.71073
_diffrn_reflns_av_R_equivalents 0.0464
_diffrn_reflns_av_sigmaI/netI 0.0659
_diffrn_reflns_limit_h_max 24
_diffrn_reflns_limit_h_min -28
_diffrn_reflns_limit_k_max 13
_diffrn_reflns_limit_k_min -17
_diffrn_reflns_limit_l_max 17
_diffrn_reflns_limit_l_min -19
_diffrn_reflns_number 13140
_diffrn_reflns_theta_full 28.49
_diffrn_reflns_theta_max 28.49
_diffrn_reflns_theta_min 1.85
_diffrn_standards_decay_% none
_diffrn_standards_interval_count none
_diffrn_standards_interval_time none
_diffrn_standards_number none
_exptl_absorpt_coefficient_mu 3.972
_exptl_absorpt_correction_T_max 0.4927
_exptl_absorpt_correction_T_min 0.3947
_exptl_absorpt_correction_type empirical
_exptl_absorpt_process_details SADABS
_exptl_crystal_colour colourless
_exptl_crystal_density_diffrn 1.778
_exptl_crystal_density_meas ?
_exptl_crystal_density_method 'not measured'
_exptl_crystal_description block
_exptl_crystal_F_000 2248
_exptl_crystal_size_max 0.25
_exptl_crystal_size_mid 0.21
_exptl_crystal_size_min 0.18
_refine_diff_density_max 2.442
_refine_diff_density_min -1.500
_refine_diff_density_rms 0.176
_refine_ls_extinction_method none
_refine_ls_goodness_of_fit_ref 0.984
_refine_ls_hydrogen_treatment constr
_refine_ls_matrix_type full
_refine_ls_number_parameters 205
_refine_ls_number_reflns 5268
_refine_ls_number_restraints 64
_refine_ls_restrained_S_all 0.980
_refine_ls_R_factor_all 0.0715
_refine_ls_R_factor_gt 0.0482
_refine_ls_shift/su_max 0.001
_refine_ls_shift/su_mean 0.000
_refine_ls_structure_factor_coef Fsqd
_refine_ls_weighting_details 'calc w=1/[\s^2^(Fo^2^)+(0.0765P)^2^+0.0000P] where P=(Fo^2^+2Fc^2^)/3'
_refine_ls_weighting_scheme calc
_refine_ls_wR_factor_gt 0.1245
_refine_ls_wR_factor_ref 0.1350
_reflns_number_gt 3642
_reflns_number_total 5268
_reflns_threshold_expression >2sigma(I)
_cod_data_source_file cg500114k_si_001.cif
_cod_data_source_block 3
_cod_depositor_comments
;
The following automatic conversions were performed:

'_chemical_melting_point' value 'not measured' was changed to '?' -
the value is undefined or not given.

Automatic conversion script
Id: cif_fix_values 2281 2013-09-26 08:29:07Z andrius 

 Adding full bibliography for 4510223--4510227.cif.

The following automatic conversions were performed:

'_exptl_crystal_density_meas' value 'none' was changed to '?' - the
value is perceived as not measured.

Automatic conversion script
Id: cif_fix_values 3008 2015-01-20 13:52:24Z robertas 
;
_cod_original_cell_volume 4281.3(15)
_cod_original_sg_symbol_H-M c2/c
_cod_database_code 4510225

loop_
_symmetry_equiv_pos_as_xyz
'x, y, z'
'-x, y, -z+1/2'
'x+1/2, y+1/2, z'
'-x+1/2, y+1/2, -z+1/2'
'-x, -y, -z'
'x, -y, z-1/2'
'-x+1/2, -y+1/2, -z'
'x+1/2, -y+1/2, z-1/2'

loop_
_atom_site_label
_atom_site_type_symbol
_atom_site_fract_x
_atom_site_fract_y
_atom_site_fract_z
_atom_site_U_iso_or_equiv
_atom_site_adp_type
_atom_site_occupancy
_atom_site_symmetry_multiplicity
_atom_site_calc_flag
_atom_site_refinement_flags
Er1 Er 0.330984(12) 0.32070(2) 0.527549(18) 0.02947(12) Uani 1 1 d .
O1 O 0.2090(3) 0.3271(3) 0.4317(3) 0.0441(12) Uani 1 1 d .
O2 O 0.2836(2) 0.4288(4) 0.4138(3) 0.0429(12) Uani 1 1 d .
O3 O 0.2603(2) 0.6241(4) 0.1177(3) 0.0410(11) Uani 1 1 d .
O4 O 0.1780(2) 0.7217(4) 0.1032(3) 0.0399(11) Uani 1 1 d .
C1 C 0.0916(3) 0.5138(5) 0.2582(5) 0.0376(15) Uani 1 1 d .
C2 C 0.1279(3) 0.4550(6) 0.3197(5) 0.0405(16) Uani 1 1 d .
H2 H 0.1103 0.4120 0.3591 0.100 Uiso 1 1 calc .
C3 C 0.1904(3) 0.4594(5) 0.3235(4) 0.0331(14) Uani 1 1 d .
C4 C 0.2157(3) 0.5224(5) 0.2630(5) 0.0353(15) Uani 1 1 d .
H4 H 0.2576 0.5253 0.2646 0.100 Uiso 1 1 calc .
C5 C 0.1800(3) 0.5802(5) 0.2013(4) 0.0326(14) Uani 1 1 d .
C6 C 0.1177(3) 0.5789(5) 0.1986(5) 0.0389(16) Uani 1 1 d .
H6 H 0.0936 0.6204 0.1581 0.100 Uiso 1 1 calc .
C7 C 0.0276(3) 0.5121(5) 0.2537(5) 0.0417(17) Uani 1 1 d .
C8 C 0.2299(3) 0.3993(5) 0.3932(4) 0.0362(15) Uani 1 1 d .
C9 C 0.2088(3) 0.6483(5) 0.1354(5) 0.0337(14) Uani 1 1 d .
O5 O 0.3613(4) 0.4831(7) 0.5754(6) 0.1032(15) Uani 1 1 d U
N1 N 0.3338(5) 0.6363(9) 0.6333(7) 0.1032(15) Uani 1 1 d DU
C10 C 0.3237(7) 0.5536(11) 0.5842(9) 0.1032(15) Uani 1 1 d U
H10 H 0.2850 0.5460 0.5525 0.100 Uiso 1 1 calc .
C11 C 0.2873(6) 0.7085(10) 0.6414(10) 0.1032(15) Uani 1 1 d DU
H11A H 0.3014 0.7574 0.6875 0.100 Uiso 1 1 calc .
H11B H 0.2521 0.6749 0.6588 0.100 Uiso 1 1 calc .
H11C H 0.2769 0.7419 0.5834 0.100 Uiso 1 1 calc .
C12 C 0.3906(6) 0.6456(11) 0.6842(9) 0.1032(15) Uani 1 1 d DU
H12A H 0.3929 0.7087 0.7166 0.100 Uiso 1 1 calc .
H12B H 0.4213 0.6433 0.6436 0.100 Uiso 1 1 calc .
H12C H 0.3967 0.5912 0.7276 0.100 Uiso 1 1 calc .
O6 O 0.3810(5) 0.3035(7) 0.6750(7) 0.1080(17) Uani 1 1 d U
N2 N 0.4128(6) 0.3339(8) 0.8264(8) 0.1080(17) Uani 1 1 d DU
C13 C 0.3787(7) 0.3413(11) 0.7462(11) 0.1080(17) Uani 1 1 d U
H13 H 0.3463 0.3856 0.7468 0.100 Uiso 1 1 calc .
C14 C 0.4471(7) 0.2417(10) 0.8302(9) 0.1080(17) Uani 1 1 d DU
H14A H 0.4696 0.2345 0.8901 0.100 Uiso 1 1 calc .
H14B H 0.4747 0.2435 0.7846 0.100 Uiso 1 1 calc .
H14C H 0.4200 0.1856 0.8183 0.100 Uiso 1 1 calc .
C15 C 0.4115(7) 0.3888(11) 0.9093(9) 0.1080(17) Uani 1 1 d DU
H15A H 0.4329 0.3520 0.9596 0.100 Uiso 1 1 calc .
H15B H 0.3701 0.3984 0.9203 0.100 Uiso 1 1 calc .
H15C H 0.4304 0.4533 0.9041 0.100 Uiso 1 1 calc .
N3 N 0.4461(3) 0.2820(8) 0.4668(6) 0.071(2) Uani 1 1 d .
O7 O 0.4170(3) 0.3631(5) 0.4511(5) 0.0736(19) Uani 1 1 d .
O8 O 0.4249(3) 0.2229(6) 0.5213(5) 0.0717(18) Uani 1 1 d .
O9 O 0.4885(3) 0.2570(8) 0.4272(6) 0.110(3) Uani 1 1 d .

loop_
_atom_site_aniso_label
_atom_site_aniso_U_11
_atom_site_aniso_U_22
_atom_site_aniso_U_33
_atom_site_aniso_U_23
_atom_site_aniso_U_13
_atom_site_aniso_U_12
Er1 0.02399(16) 0.03541(19) 0.02853(17) -0.00156(13) 0.00136(11) 0.00034(12)
O1 0.055(3) 0.037(3) 0.042(3) 0.011(2) 0.013(2) 0.004(2)
O2 0.035(3) 0.045(3) 0.046(3) 0.006(2) -0.005(2) 0.003(2)
O3 0.026(2) 0.050(3) 0.048(3) 0.011(2) 0.009(2) 0.002(2)
O4 0.036(3) 0.043(3) 0.042(3) 0.016(2) 0.009(2) 0.006(2)
C1 0.025(3) 0.041(4) 0.047(4) 0.007(3) 0.004(3) -0.006(3)
C2 0.028(3) 0.050(4) 0.044(4) 0.013(3) 0.011(3) 0.006(3)
C3 0.027(3) 0.036(3) 0.035(3) 0.007(3) -0.001(3) 0.003(3)
C4 0.019(3) 0.047(4) 0.040(4) 0.009(3) 0.007(3) 0.003(3)
C5 0.023(3) 0.039(4) 0.037(3) 0.006(3) 0.005(3) 0.001(3)
C6 0.028(3) 0.048(4) 0.042(4) 0.010(3) 0.007(3) 0.003(3)
C7 0.027(3) 0.048(4) 0.051(4) 0.005(3) 0.012(3) -0.001(3)
C8 0.038(4) 0.040(4) 0.031(3) 0.001(3) 0.006(3) 0.011(3)
C9 0.025(3) 0.040(4) 0.035(4) 0.004(3) 0.000(3) -0.004(3)
O5 0.1034(16) 0.1031(16) 0.1032(16) -0.0002(4) 0.0127(5) -0.0004(4)
N1 0.1034(16) 0.1031(16) 0.1032(16) -0.0002(4) 0.0127(5) -0.0004(4)
C10 0.1034(16) 0.1031(16) 0.1032(16) -0.0002(4) 0.0127(5) -0.0004(4)
C11 0.1034(16) 0.1031(16) 0.1032(16) -0.0002(4) 0.0127(5) -0.0004(4)
C12 0.1034(16) 0.1031(16) 0.1032(16) -0.0002(4) 0.0127(5) -0.0004(4)
O6 0.1081(17) 0.1082(17) 0.1075(17) -0.0006(4) 0.0127(5) 0.0009(4)
N2 0.1081(17) 0.1082(17) 0.1075(17) -0.0006(4) 0.0127(5) 0.0009(4)
C13 0.1081(17) 0.1082(17) 0.1075(17) -0.0006(4) 0.0127(5) 0.0009(4)
C14 0.1081(17) 0.1082(17) 0.1075(17) -0.0006(4) 0.0127(5) 0.0009(4)
C15 0.1081(17) 0.1082(17) 0.1075(17) -0.0006(4) 0.0127(5) 0.0009(4)
N3 0.033(4) 0.103(7) 0.077(6) -0.020(5) 0.010(4) -0.009(4)
O7 0.055(4) 0.066(4) 0.106(5) -0.013(4) 0.035(4) -0.018(3)
O8 0.043(3) 0.104(5) 0.070(4) 0.015(4) 0.012(3) 0.029(4)
O9 0.057(5) 0.152(9) 0.129(7) -0.027(6) 0.049(5) 0.009(5)

loop_
_atom_type_symbol
_atom_type_description
_atom_type_scat_dispersion_real
_atom_type_scat_dispersion_imag
_atom_type_scat_source
C C 0.0033 0.0016 'International Tables Vol C Tables 4.2.6.8 and 6.1.1.4'
H H 0.0000 0.0000 'International Tables Vol C Tables 4.2.6.8 and 6.1.1.4'
N N 0.0061 0.0033 'International Tables Vol C Tables 4.2.6.8 and 6.1.1.4'
O O 0.0106 0.0060 'International Tables Vol C Tables 4.2.6.8 and 6.1.1.4'
Er Er -0.2586 4.9576 'International Tables Vol C Tables 4.2.6.8 and 6.1.1.4'

loop_
_geom_angle_atom_site_label_1
_geom_angle_atom_site_label_2
_geom_angle_atom_site_label_3
_geom_angle
_geom_angle_site_symmetry_1
_geom_angle_site_symmetry_3
O1 Er1 O3 78.77(18) 7_556 6_566
O1 Er1 O4 74.34(18) 7_556 4_545
O3 Er1 O4 131.57(17) 6_566 4_545
O1 Er1 O6 80.1(3) 7_556 .
O3 Er1 O6 77.2(3) 6_566 .
O4 Er1 O6 134.4(3) 4_545 .
O1 Er1 O5 145.8(2) 7_556 .
O3 Er1 O5 74.1(2) 6_566 .
O4 Er1 O5 139.8(2) 4_545 .
O6 Er1 O5 73.9(3) . .
O1 Er1 O2 124.03(19) 7_556 .
O3 Er1 O2 86.21(18) 6_566 .
O4 Er1 O2 76.90(18) 4_545 .
O6 Er1 O2 147.6(3) . .
O5 Er1 O2 74.8(2) . .
O1 Er1 O7 133.5(2) 7_556 .
O3 Er1 O7 146.7(2) 6_566 .
O4 Er1 O7 74.8(2) 4_545 .
O6 Er1 O7 98.0(3) . .
O5 Er1 O7 73.0(3) . .
O2 Er1 O7 80.8(2) . .
O1 Er1 O8 85.2(2) 7_556 .
O3 Er1 O8 146.3(2) 6_566 .
O4 Er1 O8 70.0(2) 4_545 .
O6 Er1 O8 70.8(3) . .
O5 Er1 O8 106.3(3) . .
O2 Er1 O8 127.0(2) . .
O7 Er1 O8 51.7(3) . .
O1 Er1 N3 108.8(3) 7_556 .
O3 Er1 N3 160.0(2) 6_566 .
O4 Er1 N3 68.2(2) 4_545 .
O6 Er1 N3 85.8(3) . .
O5 Er1 N3 91.3(3) . .
O2 Er1 N3 103.3(2) . .
O7 Er1 N3 26.0(3) . .
O8 Er1 N3 25.9(2) . .
O1 Er1 C8 100.8(2) 7_556 .
O3 Er1 C8 75.78(17) 6_566 .
O4 Er1 C8 70.81(18) 4_545 .
O6 Er1 C8 152.2(3) . .
O5 Er1 C8 92.4(3) . .
O2 Er1 C8 23.58(18) . .
O7 Er1 C8 100.9(2) . .
O8 Er1 C8 136.89(19) . .
N3 Er1 C8 119.2(2) . .
C8 O1 Er1 167.9(5) . 7_556
C8 O2 Er1 108.1(4) . .
C9 O3 Er1 138.5(5) . 6_565
C9 O4 Er1 138.0(4) . 4
C2 C1 C6 120.2(6) . .
C2 C1 C7 121.8(6) . .
C6 C1 C7 118.1(6) . .
C1 C2 C3 120.5(6) . .
C1 C2 H2 119.8 . .
C3 C2 H2 119.8 . .
C2 C3 C4 118.9(6) . .
C2 C3 C8 120.6(6) . .
C4 C3 C8 120.5(6) . .
C5 C4 C3 120.9(6) . .
C5 C4 H4 119.5 . .
C3 C4 H4 119.5 . .
C4 C5 C6 120.8(6) . .
C4 C5 C9 120.0(6) . .
C6 C5 C9 119.2(6) . .
C5 C6 C1 118.7(6) . .
C5 C6 H6 120.7 . .
C1 C6 H6 120.7 . .
C7 C7 C1 177.5(10) 2 .
O1 C8 O2 122.2(6) . .
O1 C8 C3 120.3(6) . .
O2 C8 C3 117.4(6) . .
O1 C8 Er1 73.9(4) . .
O2 C8 Er1 48.3(3) . .
C3 C8 Er1 165.7(5) . .
O3 C9 O4 126.7(6) . .
O3 C9 C5 116.6(6) . .
O4 C9 C5 116.7(6) . .
C10 O5 Er1 122.6(9) . .
C10 N1 C12 116.8(12) . .
C10 N1 C11 121.8(12) . .
C12 N1 C11 121.1(12) . .
O5 C10 N1 126.7(13) . .
O5 C10 H10 116.7 . .
N1 C10 H10 116.7 . .
N1 C11 H11A 109.5 . .
N1 C11 H11B 109.5 . .
H11A C11 H11B 109.5 . .
N1 C11 H11C 109.5 . .
H11A C11 H11C 109.5 . .
H11B C11 H11C 109.5 . .
N1 C12 H12A 109.5 . .
N1 C12 H12B 109.5 . .
H12A C12 H12B 109.5 . .
N1 C12 H12C 109.5 . .
H12A C12 H12C 109.5 . .
H12B C12 H12C 109.5 . .
C13 O6 Er1 136.4(11) . .
C13 N2 C15 130.6(13) . .
C13 N2 C14 109.9(12) . .
C15 N2 C14 118.1(12) . .
O6 C13 N2 132.9(15) . .
O6 C13 H13 113.6 . .
N2 C13 H13 113.6 . .
N2 C14 H14A 109.5 . .
N2 C14 H14B 109.5 . .
H14A C14 H14B 109.5 . .
N2 C14 H14C 109.5 . .
H14A C14 H14C 109.5 . .
H14B C14 H14C 109.5 . .
N2 C15 H15A 109.5 . .
N2 C15 H15B 109.5 . .
H15A C15 H15B 109.5 . .
N2 C15 H15C 109.5 . .
H15A C15 H15C 109.5 . .
H15B C15 H15C 109.5 . .
O9 N3 O8 120.7(11) . .
O9 N3 O7 123.9(10) . .
O8 N3 O7 115.1(7) . .
O9 N3 Er1 167.7(7) . .
O8 N3 Er1 59.4(4) . .
O7 N3 Er1 56.2(4) . .
N3 O7 Er1 97.8(5) . .
N3 O8 Er1 94.7(5) . .

loop_
_geom_bond_atom_site_label_1
_geom_bond_atom_site_label_2
_geom_bond_distance
_geom_bond_site_symmetry_2
Er1 O1 2.261(5) 7_556
Er1 O3 2.293(4) 6_566
Er1 O4 2.309(4) 4_545
Er1 O6 2.315(10) .
Er1 O5 2.337(9) .
Er1 O2 2.346(5) .
Er1 O7 2.398(6) .
Er1 O8 2.468(6) .
Er1 N3 2.857(8) .
Er1 C8 2.985(7) .
O1 C8 1.231(8) .
O1 Er1 2.261(5) 7_556
O2 C8 1.256(8) .
O3 C9 1.248(8) .
O3 Er1 2.293(4) 6_565
O4 C9 1.248(8) .
O4 Er1 2.309(4) 4
C1 C2 1.374(9) .
C1 C6 1.403(9) .
C1 C7 1.418(9) .
C2 C3 1.385(9) .
C2 H2 0.9300 .
C3 C4 1.386(9) .
C3 C8 1.493(9) .
C4 C5 1.362(9) .
C4 H4 0.9300 .
C5 C6 1.380(9) .
C5 C9 1.518(9) .
C6 H6 0.9300 .
C7 C7 1.217(13) 2
O5 C10 1.271(15) .
N1 C10 1.315(15) .
N1 C12 1.389(13) .
N1 C11 1.426(13) .
C10 H10 0.9300 .
C11 H11A 0.9600 .
C11 H11B 0.9600 .
C11 H11C 0.9600 .
C12 H12A 0.9600 .
C12 H12B 0.9600 .
C12 H12C 0.9600 .
O6 C13 1.163(15) .
N2 C13 1.321(18) .
N2 C15 1.419(13) .
N2 C14 1.437(13) .
C13 H13 0.9300 .
C14 H14A 0.9600 .
C14 H14B 0.9600 .
C14 H14C 0.9600 .
C15 H15A 0.9600 .
C15 H15B 0.9600 .
C15 H15C 0.9600 .
N3 O9 1.212(10) .
N3 O8 1.251(10) .
N3 O7 1.262(11) .
